data_4302466
loop_
_publ_author_name
'Pampa Mukherjee'
'Michael G. B. Drew'
'Carlos J. G\'omez-Garc\'ia'
'Ashutosh Ghosh'

_publ_section_title
;
The Crucial Role of Polyatomic Anions in Molecular Architecture: Structural
And Magnetic Versatility of Five Nickel(II) Complexes Derived from A
N,N,O-Donor Schiff Base Ligand
;
_journal_name_full 'Inorganic Chemistry'
_journal_page_first 5848
_journal_page_last 5860
_journal_paper_doi 10.1021/ic9001863
_journal_volume 48
_journal_year 2009
_chemical_formula_sum 'C44 H60 N12 Ni4 O12'
_chemical_formula_weight 1183.88
_chemical_name_systematic
; 
 ? 
;
_space_group_IT_number 14
_symmetry_cell_setting monoclinic
_symmetry_space_group_name_Hall '-P 2yab'
_symmetry_space_group_name_H-M 'P 1 21/a 1'
_atom_sites_solution_hydrogens geom
_atom_sites_solution_primary direct
_atom_sites_solution_secondary difmap
_audit_creation_method SHELXL-97
_cell_angle_alpha 90.00
_cell_angle_beta 106.760(3)
_cell_angle_gamma 90.00
_cell_formula_units_Z 2
_cell_length_a 12.0663(4)
_cell_length_b 14.9246(4)
_cell_length_c 13.9308(4)
_cell_measurement_reflns_used 16508
_cell_measurement_temperature 150(2)
_cell_measurement_theta_max 30.00
_cell_measurement_theta_min 2.23
_cell_volume 2402.16(13)
_computing_cell_refinement 'Crysalis, Oxford Diffraction'
_computing_data_collection 'Crysalis, Oxford Diffraction'
_computing_data_reduction 'Crysalis, Oxford Diffraction'
_computing_molecular_graphics PLATON(Spek,2004)
_computing_structure_refinement 'SHELXL-97 (Sheldrick, 1997)'
_computing_structure_solution 'SHELXS-97 (Sheldrick, 1997)'
_diffrn_ambient_temperature 150(2)
_diffrn_measured_fraction_theta_full 0.994
_diffrn_measured_fraction_theta_max 0.994
_diffrn_measurement_device 'Oxford Diffaction X-Calibur System'
_diffrn_measurement_method '321 frames, counting time 10 s.'
_diffrn_radiation_monochromator graphite
_diffrn_radiation_source 'fine-focus sealed tube'
_diffrn_radiation_type MoK\a
_diffrn_radiation_wavelength 0.71073
_diffrn_reflns_av_R_equivalents 0.0476
_diffrn_reflns_av_sigmaI/netI 0.0787
_diffrn_reflns_limit_h_max 16
_diffrn_reflns_limit_h_min -15
_diffrn_reflns_limit_k_max 20
_diffrn_reflns_limit_k_min -17
_diffrn_reflns_limit_l_max 19
_diffrn_reflns_limit_l_min -15
_diffrn_reflns_number 16508
_diffrn_reflns_theta_full 30.00
_diffrn_reflns_theta_max 30.00
_diffrn_reflns_theta_min 2.23
_diffrn_standards_decay_% n/a
_diffrn_standards_interval_count n/a
_diffrn_standards_interval_time n/a
_diffrn_standards_number n/a
_exptl_absorpt_coefficient_mu 1.619
_exptl_absorpt_correction_T_max 1.000
_exptl_absorpt_correction_T_min 0.798
_exptl_absorpt_correction_type empirical
_exptl_absorpt_process_details 'ABSPACK, Oxford Diffraction Ltd'
_exptl_crystal_colour 'greenish yellow'
_exptl_crystal_density_diffrn 1.637
_exptl_crystal_density_method 'not measured'
_exptl_crystal_description block
_exptl_crystal_F_000 1232
_exptl_crystal_size_max 0.16
_exptl_crystal_size_mid 0.15
_exptl_crystal_size_min 0.13
_refine_diff_density_max 0.869
_refine_diff_density_min -0.534
_refine_diff_density_rms 0.095
_refine_ls_extinction_method none
_refine_ls_goodness_of_fit_ref 0.951
_refine_ls_hydrogen_treatment constr
_refine_ls_matrix_type full
_refine_ls_number_parameters 336
_refine_ls_number_reflns 6948
_refine_ls_number_restraints 0
_refine_ls_restrained_S_all 0.951
_refine_ls_R_factor_all 0.0818
_refine_ls_R_factor_gt 0.0446
_refine_ls_shift/su_max 0.001
_refine_ls_shift/su_mean 0.000
_refine_ls_structure_factor_coef Fsqd
_refine_ls_weighting_details
;
_refine_ls_weighting_details 
  w=1/[\s^2^(Fo^2^)+(0.0523P)^2^+0.0000P] where P=(Fo^2^+2Fc^2^)/3 
;
_refine_ls_weighting_scheme calc
_refine_ls_wR_factor_gt 0.0964
_refine_ls_wR_factor_ref 0.1084
_reflns_number_gt 4477
_reflns_number_total 6948
_reflns_threshold_expression >2sigma(I)
_cod_data_source_file ic9001863_si_001_5.cif
_cod_data_source_block 5
_cod_original_cell_volume 2402.16(12)
_cod_original_sg_symbol_H-M 'P 21/a'
_cod_database_code 4302466

loop_
_symmetry_equiv_pos_as_xyz
'x, y, z'
'-x+1/2, y+1/2, -z'
'-x, -y, -z'
'x-1/2, -y-1/2, z'

loop_
_atom_site_label
_atom_site_type_symbol
_atom_site_fract_x
_atom_site_fract_y
_atom_site_fract_z
_atom_site_U_iso_or_equiv
_atom_site_adp_type
_atom_site_occupancy
_atom_site_symmetry_multiplicity
_atom_site_calc_flag
_atom_site_refinement_flags
_atom_site_disorder_assembly
_atom_site_disorder_group
Ni1 Ni 0.35548(3) 0.63303(2) 0.27409(3) 0.01966(10) Uani 1 1 d . . .
Ni2 Ni 0.10233(3) 0.58939(2) 0.25439(3) 0.01931(10) Uani 1 1 d . . .
C12 C 0.2743(2) 0.66619(19) 0.4551(2) 0.0207(6) Uani 1 1 d . . .
C13 C 0.1893(3) 0.6994(2) 0.4964(2) 0.0246(6) Uani 1 1 d . . .
H13 H 0.1127 0.7021 0.4569 0.030 Uiso 1 1 calc R . .
C14 C 0.2176(3) 0.7285(2) 0.5957(2) 0.0291(7) Uani 1 1 d . . .
H14 H 0.1599 0.7513 0.6209 0.035 Uiso 1 1 calc R . .
C15 C 0.3297(3) 0.7239(2) 0.6570(2) 0.0317(7) Uani 1 1 d . . .
H15 H 0.3482 0.7437 0.7231 0.038 Uiso 1 1 calc R . .
C16 C 0.4134(3) 0.6898(2) 0.6186(2) 0.0315(7) Uani 1 1 d . . .
H16 H 0.4887 0.6849 0.6604 0.038 Uiso 1 1 calc R . .
C17 C 0.3895(2) 0.6620(2) 0.5188(2) 0.0237(6) Uani 1 1 d . . .
C18 C 0.4844(2) 0.6242(2) 0.4881(2) 0.0252(7) Uani 1 1 d . . .
H18 H 0.5517 0.6125 0.5394 0.030 Uiso 1 1 calc R . .
C20 C 0.5959(3) 0.5634(2) 0.3912(3) 0.0360(8) Uani 1 1 d . . .
H20A H 0.5847 0.4991 0.3843 0.043 Uiso 1 1 calc R . .
H20B H 0.6570 0.5743 0.4528 0.043 Uiso 1 1 calc R . .
C21 C 0.6343(3) 0.5971(2) 0.3051(2) 0.0325(8) Uani 1 1 d . . .
H21A H 0.7127 0.5766 0.3130 0.039 Uiso 1 1 calc R . .
H21B H 0.6358 0.6621 0.3072 0.039 Uiso 1 1 calc R . .
C22 C 0.5583(3) 0.5674(2) 0.2033(3) 0.0321(8) Uani 1 1 d . . .
H22A H 0.6013 0.5739 0.1546 0.039 Uiso 1 1 calc R . .
H22B H 0.5400 0.5044 0.2065 0.039 Uiso 1 1 calc R . .
C231 C 0.3814(3) 0.5840(2) 0.0706(2) 0.0289(7) Uani 1 1 d . . .
H23A H 0.4307 0.5781 0.0279 0.043 Uiso 1 1 calc R . .
H23B H 0.3192 0.6245 0.0406 0.043 Uiso 1 1 calc R . .
H23C H 0.3502 0.5265 0.0794 0.043 Uiso 1 1 calc R . .
C32 C 0.1448(2) 0.7058(2) 0.0936(2) 0.0212(6) Uani 1 1 d . . .
C33 C 0.2066(3) 0.7752(2) 0.0635(2) 0.0266(7) Uani 1 1 d . . .
H33 H 0.2808 0.7895 0.1030 0.032 Uiso 1 1 calc R . .
C34 C 0.1583(3) 0.8226(2) -0.0240(2) 0.0323(7) Uani 1 1 d . . .
H34 H 0.2015 0.8676 -0.0425 0.039 Uiso 1 1 calc R . .
C35 C 0.0479(3) 0.8051(2) -0.0845(2) 0.0336(8) Uani 1 1 d . . .
H35 H 0.0161 0.8381 -0.1426 0.040 Uiso 1 1 calc R . .
C36 C -0.0134(3) 0.7377(2) -0.0567(2) 0.0293(7) Uani 1 1 d . . .
H36 H -0.0878 0.7253 -0.0972 0.035 Uiso 1 1 calc R . .
C37 C 0.0315(2) 0.6864(2) 0.0307(2) 0.0242(6) Uani 1 1 d . . .
C38 C -0.0357(2) 0.6106(2) 0.0454(2) 0.0248(7) Uani 1 1 d . . .
H38 H -0.0994 0.5962 -0.0083 0.030 Uiso 1 1 calc R . .
C40 C -0.0963(3) 0.4835(2) 0.1160(2) 0.0299(7) Uani 1 1 d . . .
H40A H -0.0537 0.4289 0.1132 0.036 Uiso 1 1 calc R . .
H40B H -0.1591 0.4877 0.0544 0.036 Uiso 1 1 calc R . .
C41 C -0.1461(3) 0.4779(2) 0.2033(2) 0.0294(7) Uani 1 1 d . . .
H41A H -0.2116 0.4373 0.1863 0.035 Uiso 1 1 calc R . .
H41B H -0.1744 0.5367 0.2147 0.035 Uiso 1 1 calc R . .
C42 C -0.0598(3) 0.4460(2) 0.2998(2) 0.0321(7) Uani 1 1 d . . .
H42A H -0.1016 0.4294 0.3471 0.039 Uiso 1 1 calc R . .
H42B H -0.0213 0.3927 0.2856 0.039 Uiso 1 1 calc R . .
C431 C 0.1136(3) 0.4713(2) 0.4339(2) 0.0301(7) Uani 1 1 d . . .
H43A H 0.0730 0.4394 0.4731 0.045 Uiso 1 1 calc R . .
H43B H 0.1615 0.5166 0.4745 0.045 Uiso 1 1 calc R . .
H43C H 0.1612 0.4303 0.4102 0.045 Uiso 1 1 calc R . .
O11 O 0.24738(16) 0.63765(13) 0.36204(14) 0.0228(4) Uani 1 1 d . . .
O31 O 0.19165(16) 0.65868(13) 0.17415(14) 0.0218(4) Uani 1 1 d . . .
O62 O 0.3941(2) 0.82079(15) 0.35494(17) 0.0350(5) Uani 1 1 d . . .
O63 O 0.49737(16) 0.79385(14) 0.25650(15) 0.0242(4) Uani 1 1 d . . .
O52 O 0.2034(2) 0.47968(16) 0.24025(17) 0.0311(6) Uani 0.50 1 d P . .
N52 N 0.2034(2) 0.47968(16) 0.24025(17) 0.0311(6) Uani 0.50 1 d P . .
O53 O 0.3106(2) 0.49717(16) 0.25192(17) 0.0290(5) Uani 0.50 1 d P . .
N53 N 0.3106(2) 0.49717(16) 0.25192(17) 0.0290(5) Uani 0.50 1 d P . .
N19 N 0.4877(2) 0.60486(17) 0.40001(19) 0.0260(6) Uani 1 1 d . . .
N23 N 0.4485(2) 0.61914(17) 0.16832(18) 0.0235(5) Uani 1 1 d . . .
H23D H 0.4696 0.6756 0.1564 0.028 Uiso 1 1 calc R . .
N39 N -0.0189(2) 0.56054(17) 0.12282(18) 0.0227(5) Uani 1 1 d . . .
N61 N 0.4164(2) 0.76963(18) 0.29546(18) 0.0274(6) Uani 1 1 d . . .
N43 N 0.0292(2) 0.51392(17) 0.34730(18) 0.0245(5) Uani 1 1 d . . .
H43D H -0.0088 0.5546 0.3748 0.029 Uiso 1 1 calc R . .
O51 O 0.1818(3) 0.4059(3) 0.2161(3) 0.0204(8) Uani 0.50 1 d P . .
O54 O 0.3594(4) 0.4307(3) 0.2488(4) 0.0359(11) Uani 0.50 1 d P . .

loop_
_atom_site_aniso_label
_atom_site_aniso_U_11
_atom_site_aniso_U_22
_atom_site_aniso_U_33
_atom_site_aniso_U_23
_atom_site_aniso_U_13
_atom_site_aniso_U_12
Ni1 0.01613(18) 0.0236(2) 0.01894(19) 0.00057(15) 0.00453(14) 0.00189(15)
Ni2 0.01661(17) 0.0244(2) 0.01690(18) -0.00025(15) 0.00471(14) -0.00068(15)
C12 0.0214(14) 0.0193(14) 0.0223(14) 0.0039(11) 0.0076(11) -0.0002(11)
C13 0.0234(15) 0.0300(16) 0.0203(14) 0.0004(12) 0.0058(12) 0.0028(12)
C14 0.0334(17) 0.0322(17) 0.0256(16) 0.0006(13) 0.0146(14) 0.0008(14)
C15 0.0354(18) 0.0409(19) 0.0179(14) -0.0073(13) 0.0059(13) -0.0034(15)
C16 0.0262(16) 0.045(2) 0.0209(15) 0.0023(14) 0.0021(13) -0.0077(14)
C17 0.0217(14) 0.0266(15) 0.0216(15) 0.0006(12) 0.0042(12) -0.0022(12)
C18 0.0177(14) 0.0330(17) 0.0220(15) 0.0072(13) 0.0011(11) -0.0010(12)
C20 0.0249(17) 0.045(2) 0.0352(19) 0.0056(15) 0.0046(14) 0.0140(15)
C21 0.0173(15) 0.047(2) 0.0323(18) -0.0059(15) 0.0060(13) 0.0043(14)
C22 0.0214(15) 0.0354(19) 0.0404(19) -0.0049(15) 0.0103(14) 0.0020(13)
C231 0.0272(16) 0.0345(18) 0.0257(16) -0.0059(13) 0.0086(13) -0.0004(13)
C32 0.0235(14) 0.0271(15) 0.0152(13) -0.0029(11) 0.0089(11) 0.0053(12)
C33 0.0240(15) 0.0287(16) 0.0268(16) 0.0005(13) 0.0066(12) -0.0003(13)
C34 0.0302(17) 0.0330(18) 0.0339(18) 0.0108(15) 0.0098(14) 0.0024(14)
C35 0.0312(17) 0.0379(19) 0.0271(17) 0.0100(14) 0.0009(14) 0.0050(14)
C36 0.0232(16) 0.0415(19) 0.0210(15) 0.0043(13) 0.0030(12) 0.0062(14)
C37 0.0210(15) 0.0301(16) 0.0218(14) -0.0014(12) 0.0063(12) 0.0016(12)
C38 0.0159(14) 0.0359(17) 0.0203(15) -0.0036(12) 0.0017(11) 0.0010(12)
C40 0.0268(16) 0.0368(18) 0.0251(16) -0.0052(14) 0.0058(13) -0.0068(14)
C41 0.0228(15) 0.0368(18) 0.0290(17) 0.0000(14) 0.0083(13) -0.0058(13)
C42 0.0298(17) 0.0348(18) 0.0332(18) 0.0056(14) 0.0114(14) -0.0038(14)
C431 0.0288(17) 0.0384(19) 0.0237(16) 0.0061(14) 0.0086(13) 0.0023(14)
O11 0.0195(10) 0.0331(11) 0.0159(10) -0.0029(9) 0.0051(8) -0.0008(9)
O31 0.0162(9) 0.0282(11) 0.0204(10) 0.0020(8) 0.0040(8) 0.0011(8)
O62 0.0354(13) 0.0342(13) 0.0382(13) -0.0049(11) 0.0150(11) 0.0042(10)
O63 0.0183(10) 0.0319(12) 0.0245(11) 0.0024(9) 0.0095(8) -0.0046(8)
O52 0.0420(15) 0.0272(13) 0.0234(12) 0.0028(10) 0.0082(11) 0.0064(11)
N52 0.0420(15) 0.0272(13) 0.0234(12) 0.0028(10) 0.0082(11) 0.0064(11)
O53 0.0347(14) 0.0267(13) 0.0266(13) 0.0002(10) 0.0105(11) 0.0079(11)
N53 0.0347(14) 0.0267(13) 0.0266(13) 0.0002(10) 0.0105(11) 0.0079(11)
N19 0.0198(12) 0.0319(14) 0.0253(13) 0.0067(11) 0.0050(10) 0.0030(10)
N23 0.0200(12) 0.0263(13) 0.0248(13) -0.0009(10) 0.0076(10) -0.0021(10)
N39 0.0184(12) 0.0291(13) 0.0208(12) -0.0045(10) 0.0057(10) -0.0019(10)
N61 0.0303(14) 0.0321(14) 0.0174(12) 0.0022(11) 0.0029(10) 0.0071(12)
N43 0.0238(13) 0.0279(14) 0.0236(13) 0.0009(10) 0.0094(11) -0.0019(10)
O51 0.0205(19) 0.016(2) 0.026(2) -0.0018(16) 0.0083(16) -0.0065(16)
O54 0.039(3) 0.030(3) 0.042(3) 0.000(2) 0.016(2) 0.002(2)

loop_
_atom_type_symbol
_atom_type_description
_atom_type_scat_dispersion_real
_atom_type_scat_dispersion_imag
_atom_type_scat_source
C C 0.0033 0.0016 'International Tables Vol C Tables 4.2.6.8 and 6.1.1.4'
H H 0.0000 0.0000 'International Tables Vol C Tables 4.2.6.8 and 6.1.1.4'
O O 0.0106 0.0060 'International Tables Vol C Tables 4.2.6.8 and 6.1.1.4'
Ni Ni 0.3393 1.1124 'International Tables Vol C Tables 4.2.6.8 and 6.1.1.4'
N N 0.0061 0.0033 'International Tables Vol C Tables 4.2.6.8 and 6.1.1.4'

loop_
_geom_angle_atom_site_label_1
_geom_angle_atom_site_label_2
_geom_angle_atom_site_label_3
_geom_angle
_geom_angle_site_symmetry_1
_geom_angle_site_symmetry_3
_geom_angle_publ_flag
O11 Ni1 N19 88.13(9) . . ?
O11 Ni1 N53 86.47(9) . . ?
N19 Ni1 N53 91.82(10) . . ?
O11 Ni1 O53 86.47(9) . . ?
N19 Ni1 O53 91.82(10) . . ?
N53 Ni1 O53 0.00(14) . . ?
O11 Ni1 O31 75.42(8) . . ?
N19 Ni1 O31 163.48(9) . . ?
N53 Ni1 O31 85.70(9) . . ?
O53 Ni1 O31 85.70(9) . . ?
O11 Ni1 N23 172.03(8) . . ?
N19 Ni1 N23 97.97(10) . . ?
N53 Ni1 N23 88.21(10) . . ?
O53 Ni1 N23 88.21(10) . . ?
O31 Ni1 N23 98.28(8) . . ?
O11 Ni1 N61 97.88(9) . . ?
N19 Ni1 N61 85.73(10) . . ?
N53 Ni1 N61 174.93(10) . . ?
O53 Ni1 N61 174.93(10) . . ?
O31 Ni1 N61 97.89(8) . . ?
N23 Ni1 N61 87.73(10) . . ?
N39 Ni2 O31 88.27(9) . . ?
N39 Ni2 O11 163.91(9) . . ?
O31 Ni2 O11 75.64(8) . . ?
N39 Ni2 O52 92.11(10) . . ?
O31 Ni2 O52 86.03(9) . . ?
O11 Ni2 O52 86.94(9) . . ?
N39 Ni2 N52 92.11(10) . . ?
O31 Ni2 N52 86.03(9) . . ?
O11 Ni2 N52 86.94(9) . . ?
O52 Ni2 N52 0.00(15) . . ?
N39 Ni2 N43 96.98(10) . . ?
O31 Ni2 N43 173.48(8) . . ?
O11 Ni2 N43 99.08(9) . . ?
O52 Ni2 N43 89.89(10) . . ?
N52 Ni2 N43 89.89(10) . . ?
N39 Ni2 O63 84.89(9) . 4_575 ?
O31 Ni2 O63 90.17(8) . 4_575 ?
O11 Ni2 O63 94.92(8) . 4_575 ?
O52 Ni2 O63 175.23(9) . 4_575 ?
N52 Ni2 O63 175.23(9) . 4_575 ?
N43 Ni2 O63 94.15(9) . 4_575 ?
O11 C12 C13 121.2(3) . . ?
O11 C12 C17 121.5(3) . . ?
C13 C12 C17 117.3(3) . . ?
C14 C13 C12 121.1(3) . . ?
C14 C13 H13 119.4 . . ?
C12 C13 H13 119.4 . . ?
C15 C14 C13 121.1(3) . . ?
C15 C14 H14 119.5 . . ?
C13 C14 H14 119.5 . . ?
C16 C15 C14 118.6(3) . . ?
C16 C15 H15 120.7 . . ?
C14 C15 H15 120.7 . . ?
C15 C16 C17 122.3(3) . . ?
C15 C16 H16 118.9 . . ?
C17 C16 H16 118.9 . . ?
C16 C17 C12 119.5(3) . . ?
C16 C17 C18 117.1(3) . . ?
C12 C17 C18 123.2(3) . . ?
N19 C18 C17 128.4(3) . . ?
N19 C18 H18 115.8 . . ?
C17 C18 H18 115.8 . . ?
N19 C20 C21 114.3(3) . . ?
N19 C20 H20A 108.7 . . ?
C21 C20 H20A 108.7 . . ?
N19 C20 H20B 108.7 . . ?
C21 C20 H20B 108.7 . . ?
H20A C20 H20B 107.6 . . ?
C20 C21 C22 114.2(3) . . ?
C20 C21 H21A 108.7 . . ?
C22 C21 H21A 108.7 . . ?
C20 C21 H21B 108.7 . . ?
C22 C21 H21B 108.7 . . ?
H21A C21 H21B 107.6 . . ?
N23 C22 C21 113.3(3) . . ?
N23 C22 H22A 108.9 . . ?
C21 C22 H22A 108.9 . . ?
N23 C22 H22B 108.9 . . ?
C21 C22 H22B 108.9 . . ?
H22A C22 H22B 107.7 . . ?
N23 C231 H23A 109.5 . . ?
N23 C231 H23B 109.5 . . ?
H23A C231 H23B 109.5 . . ?
N23 C231 H23C 109.5 . . ?
H23A C231 H23C 109.5 . . ?
H23B C231 H23C 109.5 . . ?
O31 C32 C33 121.1(3) . . ?
O31 C32 C37 121.3(3) . . ?
C33 C32 C37 117.5(3) . . ?
C34 C33 C32 120.9(3) . . ?
C34 C33 H33 119.5 . . ?
C32 C33 H33 119.5 . . ?
C35 C34 C33 121.9(3) . . ?
C35 C34 H34 119.1 . . ?
C33 C34 H34 119.1 . . ?
C36 C35 C34 118.1(3) . . ?
C36 C35 H35 120.9 . . ?
C34 C35 H35 120.9 . . ?
C35 C36 C37 122.6(3) . . ?
C35 C36 H36 118.7 . . ?
C37 C36 H36 118.7 . . ?
C36 C37 C32 118.9(3) . . ?
C36 C37 C38 117.3(3) . . ?
C32 C37 C38 123.5(3) . . ?
N39 C38 C37 128.3(3) . . ?
N39 C38 H38 115.9 . . ?
C37 C38 H38 115.9 . . ?
N39 C40 C41 112.7(3) . . ?
N39 C40 H40A 109.1 . . ?
C41 C40 H40A 109.1 . . ?
N39 C40 H40B 109.1 . . ?
C41 C40 H40B 109.1 . . ?
H40A C40 H40B 107.8 . . ?
C40 C41 C42 113.6(3) . . ?
C40 C41 H41A 108.8 . . ?
C42 C41 H41A 108.8 . . ?
C40 C41 H41B 108.8 . . ?
C42 C41 H41B 108.8 . . ?
H41A C41 H41B 107.7 . . ?
N43 C42 C41 113.7(3) . . ?
N43 C42 H42A 108.8 . . ?
C41 C42 H42A 108.8 . . ?
N43 C42 H42B 108.8 . . ?
C41 C42 H42B 108.8 . . ?
H42A C42 H42B 107.7 . . ?
N43 C431 H43A 109.5 . . ?
N43 C431 H43B 109.5 . . ?
H43A C431 H43B 109.5 . . ?
N43 C431 H43C 109.5 . . ?
H43A C431 H43C 109.5 . . ?
H43B C431 H43C 109.5 . . ?
C12 O11 Ni1 125.98(18) . . ?
C12 O11 Ni2 137.87(18) . . ?
Ni1 O11 Ni2 96.12(8) . . ?
C32 O31 Ni2 125.21(18) . . ?
C32 O31 Ni1 139.39(19) . . ?
Ni2 O31 Ni1 95.12(8) . . ?
N61 O63 Ni2 138.19(19) . 4_675 ?
O51 O52 N53 111.3(3) . . ?
O51 O52 O53 111.3(3) . . ?
N53 O52 O53 0.0(2) . . ?
O51 O52 Ni2 133.3(3) . . ?
N53 O52 Ni2 115.09(19) . . ?
O53 O52 Ni2 115.09(19) . . ?
O51 N52 N53 111.3(3) . . ?
O51 N52 O53 111.3(3) . . ?
N53 N52 O53 0.0(2) . . ?
O51 N52 Ni2 133.3(3) . . ?
N53 N52 Ni2 115.09(19) . . ?
O53 N52 Ni2 115.09(19) . . ?
O54 O53 N52 109.0(3) . . ?
O54 O53 O52 109.0(3) . . ?
N52 O53 O52 0.0(3) . . ?
O54 O53 Ni1 136.0(3) . . ?
N52 O53 Ni1 115.01(18) . . ?
O52 O53 Ni1 115.01(18) . . ?
O54 N53 N52 109.0(3) . . ?
O54 N53 O52 109.0(3) . . ?
N52 N53 O52 0.0(3) . . ?
O54 N53 Ni1 136.0(3) . . ?
N52 N53 Ni1 115.01(18) . . ?
O52 N53 Ni1 115.01(18) . . ?
C18 N19 C20 116.6(3) . . ?
C18 N19 Ni1 123.2(2) . . ?
C20 N19 Ni1 120.2(2) . . ?
C231 N23 C22 108.7(2) . . ?
C231 N23 Ni1 114.95(18) . . ?
C22 N23 Ni1 115.22(19) . . ?
C231 N23 H23D 105.7 . . ?
C22 N23 H23D 105.7 . . ?
Ni1 N23 H23D 105.7 . . ?
C38 N39 C40 117.4(2) . . ?
C38 N39 Ni2 122.3(2) . . ?
C40 N39 Ni2 120.18(19) . . ?
O62 N61 O63 116.9(3) . . ?
O62 N61 Ni1 123.7(2) . . ?
O63 N61 Ni1 118.21(19) . . ?
C431 N43 C42 108.0(2) . . ?
C431 N43 Ni2 114.93(18) . . ?
C42 N43 Ni2 118.12(19) . . ?
C431 N43 H43D 104.8 . . ?
C42 N43 H43D 104.8 . . ?
Ni2 N43 H43D 104.8 . . ?
N52 O51 O52 0.0(2) . . ?
N53 O54 O53 0.0(3) . . ?

loop_
_geom_bond_atom_site_label_1
_geom_bond_atom_site_label_2
_geom_bond_distance
_geom_bond_site_symmetry_2
_geom_bond_publ_flag
Ni1 O11 2.032(2) . ?
Ni1 N19 2.046(2) . ?
Ni1 N53 2.098(2) . ?
Ni1 O53 2.098(2) . ?
Ni1 O31 2.0989(18) . ?
Ni1 N23 2.104(2) . ?
Ni1 N61 2.158(3) . ?
Ni2 N39 2.034(2) . ?
Ni2 O31 2.043(2) . ?
Ni2 O11 2.0777(19) . ?
Ni2 O52 2.084(2) . ?
Ni2 N52 2.084(2) . ?
Ni2 N43 2.093(2) . ?
Ni2 O63 2.159(2) 4_575 ?
C12 O11 1.313(3) . ?
C12 C13 1.404(4) . ?
C12 C17 1.419(4) . ?
C13 C14 1.394(4) . ?
C13 H13 0.9300 . ?
C14 C15 1.377(4) . ?
C14 H14 0.9300 . ?
C15 C16 1.370(5) . ?
C15 H15 0.9300 . ?
C16 C17 1.398(4) . ?
C16 H16 0.9300 . ?
C17 C18 1.448(4) . ?
C18 N19 1.272(4) . ?
C18 H18 0.9300 . ?
C20 N19 1.482(4) . ?
C20 C21 1.493(5) . ?
C20 H20A 0.9700 . ?
C20 H20B 0.9700 . ?
C21 C22 1.516(4) . ?
C21 H21A 0.9700 . ?
C21 H21B 0.9700 . ?
C22 N23 1.489(4) . ?
C22 H22A 0.9700 . ?
C22 H22B 0.9700 . ?
C231 N23 1.465(4) . ?
C231 H23A 0.9600 . ?
C231 H23B 0.9600 . ?
C231 H23C 0.9600 . ?
C32 O31 1.306(3) . ?
C32 C33 1.409(4) . ?
C32 C37 1.426(4) . ?
C33 C34 1.384(4) . ?
C33 H33 0.9300 . ?
C34 C35 1.381(4) . ?
C34 H34 0.9300 . ?
C35 C36 1.369(5) . ?
C35 H35 0.9300 . ?
C36 C37 1.408(4) . ?
C36 H36 0.9300 . ?
C37 C38 1.440(4) . ?
C38 N39 1.280(4) . ?
C38 H38 0.9300 . ?
C40 N39 1.467(4) . ?
C40 C41 1.506(4) . ?
C40 H40A 0.9700 . ?
C40 H40B 0.9700 . ?
C41 C42 1.520(4) . ?
C41 H41A 0.9700 . ?
C41 H41B 0.9700 . ?
C42 N43 1.486(4) . ?
C42 H42A 0.9700 . ?
C42 H42B 0.9700 . ?
C431 N43 1.479(4) . ?
C431 H43A 0.9600 . ?
C431 H43B 0.9600 . ?
C431 H43C 0.9600 . ?
O62 N61 1.213(3) . ?
O63 N61 1.298(3) . ?
O63 Ni2 2.160(2) 4_675 ?
O52 O51 1.158(4) . ?
O52 N53 1.284(3) . ?
O52 O53 1.284(3) . ?
N52 O51 1.158(4) . ?
N52 N53 1.284(3) . ?
N52 O53 1.284(3) . ?
O53 O54 1.161(5) . ?
N53 O54 1.161(5) . ?
N23 H23D 0.9100 . ?
N43 H43D 0.9100 . ?
